data_7221762
loop_
_publ_author_name
'Martins, M. A. P.'
'Meyer, A. R.'
'Tier, A. Z.'
'Longhi, K.'
'Ducati, L. C.'
'Bonacorso, H. G.'
'Zanatta, N.'
'Frizzo, C. P.'

_publ_section_title
;
 Proposal for crystallization of 3-amino-4-halo-5-methylisoxazoles: an
 energetic and topological approach
;
_journal_issue 38
_journal_name_full CrystEngComm
_journal_page_first 7381
_journal_paper_doi 10.1039/C5CE01295C
_journal_volume 17
_journal_year 2015
_chemical_formula_moiety 'C4 H5 Cl N2 O'
_chemical_formula_sum 'C4 H5 Cl N2 O'
_chemical_formula_weight 132.55
_chemical_melting_point ?
_chemical_name_common 4-chloro-5-methylisoxazol-3-amine
_chemical_name_systematic
;
        4-chloro-5-methylisoxazol-3-amine
;
_space_group_IT_number 61
_symmetry_cell_setting orthorhombic
_symmetry_space_group_name_Hall '-P 2ac 2ab'
_symmetry_space_group_name_H-M 'P b c a'
_atom_sites_solution_hydrogens geom
_atom_sites_solution_primary direct
_atom_sites_solution_secondary difmap
_audit_conform_dict_location ftp://ftp.iucr.org/pub/cif_core.dic
_audit_conform_dict_name cif_core.dic
_audit_conform_dict_version 2.3
_audit_creation_date 2012-09-18T09:49:02-00:00
_audit_creation_method 'WinGX routine CIF_UPDATE'
_audit_update_record
;
2015-06-17 deposited with the CCDC.
2015-08-10 downloaded from the CCDC.
;
_cell_angle_alpha 90
_cell_angle_beta 90
_cell_angle_gamma 90
_cell_formula_units_Z 8
_cell_length_a 6.9082(3)
_cell_length_b 12.2055(7)
_cell_length_c 14.2820(8)
_cell_measurement_reflns_used 5050
_cell_measurement_temperature 296(2)
_cell_measurement_theta_max 25.2285
_cell_measurement_theta_min 2.8525
_cell_volume 1204.23(11)
_computing_cell_refinement 'BRUKER SANT'
_computing_data_collection 'BRUKER APEX-II'
_computing_data_reduction 'BRUKER SOFTWARE'
_computing_molecular_graphics 'ORTEP-3 (Farrugia, 2000)'
_computing_publication_material 'SHELXL-97 (Sheldrick, 1997)'
_computing_structure_refinement 'SHELXL-97 (Sheldrick, 2008)'
_computing_structure_solution 'SHELXL97 (Sheldrick, 1997)'
_diffrn_ambient_temperature 293(2)
_diffrn_detector_area_resol_mean none
_diffrn_measured_fraction_theta_full 0.996
_diffrn_measured_fraction_theta_max 0.996
_diffrn_measurement_device_type 'X8 APEX II'
_diffrn_measurement_method 'phi and omega scans'
_diffrn_radiation_monochromator graphite
_diffrn_radiation_type MoK\a
_diffrn_radiation_wavelength 0.71073
_diffrn_reflns_av_R_equivalents 0.024
_diffrn_reflns_av_unetI/netI 0.0103
_diffrn_reflns_limit_h_max 8
_diffrn_reflns_limit_h_min -8
_diffrn_reflns_limit_k_max 15
_diffrn_reflns_limit_k_min -15
_diffrn_reflns_limit_l_max 18
_diffrn_reflns_limit_l_min -18
_diffrn_reflns_number 14204
_diffrn_reflns_theta_full 27.19
_diffrn_reflns_theta_max 27.19
_diffrn_reflns_theta_min 2.85
_diffrn_standards_decay_% none
_diffrn_standards_interval_count none
_diffrn_standards_interval_time none
_diffrn_standards_number none
_exptl_absorpt_coefficient_mu 0.531
_exptl_absorpt_correction_T_max 0.8744
_exptl_absorpt_correction_T_min 0.6495
_exptl_absorpt_correction_type gaussian
_exptl_absorpt_process_details XPREP
_exptl_crystal_colour colourless
_exptl_crystal_density_diffrn 1.462
_exptl_crystal_density_meas ?
_exptl_crystal_density_method 'not measured'
_exptl_crystal_description block
_exptl_crystal_F_000 544
_exptl_crystal_size_max 0.89
_exptl_crystal_size_mid 0.59
_exptl_crystal_size_min 0.26
_refine_diff_density_max 0.408
_refine_diff_density_min -0.302
_refine_diff_density_rms 0.057
_refine_ls_extinction_coef none
_refine_ls_extinction_method none
_refine_ls_goodness_of_fit_ref 1.058
_refine_ls_hydrogen_treatment constr
_refine_ls_matrix_type full
_refine_ls_number_parameters 73
_refine_ls_number_reflns 1331
_refine_ls_number_restraints 0
_refine_ls_restrained_S_all 1.058
_refine_ls_R_factor_all 0.0557
_refine_ls_R_factor_gt 0.0467
_refine_ls_shift/su_max 0
_refine_ls_shift/su_mean 0
_refine_ls_structure_factor_coef Fsqd
_refine_ls_weighting_details 'calc w=1/[\s^2^(Fo^2^)+(0.0787P)^2^+0.5137P] where P=(Fo^2^+2Fc^2^)/3'
_refine_ls_weighting_scheme calc
_refine_ls_wR_factor_gt 0.1322
_refine_ls_wR_factor_ref 0.1455
_reflns_number_gt 1107
_reflns_number_total 1331
_reflns_threshold_expression >2sigma(I)
_cod_data_source_file c5ce01295c2.cif
_cod_data_source_block pbca
_cod_depositor_comments
;
The following automatic conversions were performed:

'_chemical_melting_point' value 'none' was changed to '?' - the value
is undefined or not given.

'_exptl_crystal_density_meas' value 'none' was changed to '?' - the
value is perceived as not measured.

Automatic conversion script
Id: cif_fix_values 3271 2015-04-21 07:52:19Z andrius 

 Adding full bibliography for 7221761--7221763.cif.
;
_cod_original_sg_symbol_Hall -P2ac2ab
_cod_original_sg_symbol_H-M Pbca
_cod_database_code 7221762

loop_
_symmetry_equiv_pos_as_xyz
'x, y, z'
'-x+1/2, -y, z+1/2'
'-x, y+1/2, -z+1/2'
'x+1/2, -y+1/2, -z'
'-x, -y, -z'
'x-1/2, y, -z-1/2'
'x, -y-1/2, z-1/2'
'-x-1/2, y-1/2, z'

loop_
_atom_site_label
_atom_site_type_symbol
_atom_site_fract_x
_atom_site_fract_y
_atom_site_fract_z
_atom_site_U_iso_or_equiv
_atom_site_adp_type
_atom_site_occupancy
_atom_site_symmetry_multiplicity
_atom_site_calc_flag
_atom_site_refinement_flags
N31 N -0.3912(3) 0.36140(15) 0.06311(17) 0.0734(6) Uani 1 1 d .
H31A H -0.4994 0.377 0.0365 0.088 Uiso 1 1 calc R
H31B H -0.3646 0.2946 0.0772 0.088 Uiso 1 1 calc R
C51 C 0.1794(4) 0.5731(2) 0.16979(18) 0.0688(7) Uani 1 1 d .
H51A H 0.1838 0.6511 0.1613 0.103 Uiso 1 1 calc R
H51B H 0.2862 0.5399 0.1376 0.103 Uiso 1 1 calc R
H51C H 0.1873 0.5563 0.2353 0.103 Uiso 1 1 calc R
Cl1 Cl 0.01813(11) 0.30952(5) 0.16221(6) 0.0859(3) Uani 1 1 d .
O1 O -0.1293(2) 0.60204(11) 0.09474(11) 0.0569(4) Uani 1 1 d .
C4 C -0.0808(3) 0.43013(15) 0.12615(14) 0.0463(5) Uani 1 1 d .
C5 C -0.2635(3) 0.44165(15) 0.08282(14) 0.0479(5) Uani 1 1 d .
N2 N -0.2969(3) 0.54458(14) 0.06289(14) 0.0593(5) Uani 1 1 d .
C3 C -0.0044(3) 0.53012(17) 0.13159(14) 0.0472(5) Uani 1 1 d .

loop_
_atom_site_aniso_label
_atom_site_aniso_U_11
_atom_site_aniso_U_22
_atom_site_aniso_U_33
_atom_site_aniso_U_23
_atom_site_aniso_U_13
_atom_site_aniso_U_12
N31 0.0726(13) 0.0414(10) 0.1062(16) 0.0120(10) -0.0317(12) -0.0109(9)
C51 0.0616(14) 0.0707(16) 0.0742(15) -0.0013(12) -0.0114(11) -0.0148(12)
Cl1 0.0858(5) 0.0499(4) 0.1219(7) 0.0150(3) -0.0260(4) 0.0193(3)
O1 0.0625(9) 0.0351(7) 0.0732(10) 0.0029(6) -0.0118(7) -0.0036(6)
C4 0.0493(10) 0.0389(9) 0.0508(10) 0.0015(8) -0.0007(8) 0.0072(8)
C5 0.0506(10) 0.0374(10) 0.0556(10) 0.0030(8) -0.0046(8) 0.0009(8)
N2 0.0561(10) 0.0384(8) 0.0833(12) 0.0050(8) -0.0203(9) 0.0001(8)
C3 0.0480(10) 0.0463(10) 0.0473(10) -0.0008(8) 0.0006(8) 0.0016(8)

loop_
_atom_type_symbol
_atom_type_description
_atom_type_scat_dispersion_real
_atom_type_scat_dispersion_imag
_atom_type_scat_source
C C 0.0033 0.0016 'International Tables Vol C Tables 4.2.6.8 and 6.1.1.4'
H H 0 0 'International Tables Vol C Tables 4.2.6.8 and 6.1.1.4'
N N 0.0061 0.0033 'International Tables Vol C Tables 4.2.6.8 and 6.1.1.4'
O O 0.0106 0.006 'International Tables Vol C Tables 4.2.6.8 and 6.1.1.4'
Cl Cl 0.1484 0.1585 'International Tables Vol C Tables 4.2.6.8 and 6.1.1.4'

loop_
_geom_angle_atom_site_label_1
_geom_angle_atom_site_label_2
_geom_angle_atom_site_label_3
_geom_angle
C5 N31 H31A 120
C5 N31 H31B 120
H31A N31 H31B 120
C3 C51 H51A 109.5
C3 C51 H51B 109.5
H51A C51 H51B 109.5
C3 C51 H51C 109.5
H51A C51 H51C 109.5
H51B C51 H51C 109.5
C3 O1 N2 109.02(14)
C3 C4 C5 106.78(17)
C3 C4 Cl1 127.96(16)
C5 C4 Cl1 125.26(15)
N2 C5 N31 122.43(19)
N2 C5 C4 110.40(17)
N31 C5 C4 127.16(18)
C5 N2 O1 105.01(15)
C4 C3 O1 108.78(17)
C4 C3 C51 133.4(2)
O1 C3 C51 117.76(19)

loop_
_geom_bond_atom_site_label_1
_geom_bond_atom_site_label_2
_geom_bond_distance
N31 C5 1.348(3)
N31 H31A 0.86
N31 H31B 0.86
C51 C3 1.478(3)
C51 H51A 0.96
C51 H51B 0.96
C51 H51C 0.96
Cl1 C4 1.7030(18)
O1 C3 1.339(2)
O1 N2 1.428(2)
C4 C3 1.332(3)
C4 C5 1.412(3)
C5 N2 1.309(3)
